data_7120005
loop_
_publ_author_name
'Li, Yu-Xin'
'Li, Shang-Ju'
'Yan, Peng-Fei'
'Wang, Xin-Yu'
'Yao, Xu'
'An, Guang-Hui'
'Li, Guang-Ming'

_publ_section_title
;
 Luminescence-colour-changing sensing of Mn(2+) and Ag(+) ions based on a
 white-light-emitting lanthanide coordination polymer.
;
_journal_issue 36
_journal_name_full 'Chemical communications (Cambridge, England)'
_journal_page_first 5067
_journal_page_last 5070
_journal_paper_doi 10.1039/c7cc00258k
_journal_volume 53
_journal_year 2017
_chemical_absolute_configuration rm
_chemical_formula_moiety 'C38 H36 O20 Tb, C6 H16 N, 2(H2 O)'
_chemical_formula_sum 'C44 H56 N O22 Tb'
_chemical_formula_weight 1109.82
_chemical_name_systematic
; 
 ? 
;
_space_group_IT_number 18
_symmetry_cell_setting orthorhombic
_symmetry_space_group_name_Hall 'P 2 2ab'
_symmetry_space_group_name_H-M 'P 21 21 2'
_atom_sites_solution_hydrogens geom
_atom_sites_solution_primary direct
_atom_sites_solution_secondary difmap
_audit_creation_method SHELXL-97
_audit_update_record
;
2017-01-10 deposited with the CCDC.
2017-04-12 downloaded from the CCDC.
;
_cell_angle_alpha 90.00
_cell_angle_beta 90.00
_cell_angle_gamma 90.00
_cell_formula_units_Z 4
_cell_length_a 20.056(4)
_cell_length_b 16.412(3)
_cell_length_c 16.648(3)
_cell_measurement_reflns_used 39155
_cell_measurement_temperature 293(2)
_cell_measurement_theta_max 28.02
_cell_measurement_theta_min 3.05
_cell_volume 5479.8(18)
_computing_cell_refinement 'RAPID-AUTO (Rigaku 1998 <i>RAPID-AUTO</i>)'
_computing_data_collection 'RAPID-AUTO (Rigaku 1998 <i>RAPID-AUTO</i>)'
_computing_data_reduction 'CrystalClear (Rigaku/MSC, 2002)'
_computing_molecular_graphics 'SHELXTL (Sheldrick, 2008)'
_computing_publication_material SHELXL-97
_computing_structure_refinement 'SHELXL-97 (Sheldrick, 2008)'
_computing_structure_solution 'SHELXS-97 (Sheldrick, 2008)'
_diffrn_ambient_temperature 293(2)
_diffrn_measured_fraction_theta_full 0.990
_diffrn_measured_fraction_theta_max 0.990
_diffrn_measurement_device_type 'Rigaku RAXIS-RAPID'
_diffrn_measurement_method '\w scan'
_diffrn_radiation_monochromator graphite
_diffrn_radiation_source 'fine-focus sealed tube'
_diffrn_radiation_type MoK\a
_diffrn_radiation_wavelength 0.71073
_diffrn_reflns_av_R_equivalents 0.0763
_diffrn_reflns_av_sigmaI/netI 0.0689
_diffrn_reflns_limit_h_max 25
_diffrn_reflns_limit_h_min -25
_diffrn_reflns_limit_k_max 21
_diffrn_reflns_limit_k_min -21
_diffrn_reflns_limit_l_max 20
_diffrn_reflns_limit_l_min -21
_diffrn_reflns_number 51678
_diffrn_reflns_theta_full 27.48
_diffrn_reflns_theta_max 27.48
_diffrn_reflns_theta_min 3.18
_diffrn_standards_decay_% 0
_diffrn_standards_interval_count 0
_diffrn_standards_interval_time 0
_diffrn_standards_number 0
_exptl_absorpt_coefficient_mu 1.363
_exptl_absorpt_correction_T_max 0.7914
_exptl_absorpt_correction_T_min 0.7400
_exptl_absorpt_correction_type multi-scan
_exptl_absorpt_process_details 'ABSCOR (Higashi, 1995)'
_exptl_crystal_colour colorless
_exptl_crystal_density_diffrn 1.345
_exptl_crystal_density_method 'not measured'
_exptl_crystal_description block
_exptl_crystal_F_000 2272
_exptl_crystal_size_max 0.23
_exptl_crystal_size_mid 0.22
_exptl_crystal_size_min 0.18
_refine_diff_density_max 1.585
_refine_diff_density_min -2.553
_refine_diff_density_rms 0.140
_refine_ls_abs_structure_details 'Flack H D (1983), Acta Cryst. A39, 876-881, Friedel pairs  5539'
_refine_ls_abs_structure_Flack 0.03(2)
_refine_ls_extinction_method none
_refine_ls_goodness_of_fit_ref 1.071
_refine_ls_hydrogen_treatment constr
_refine_ls_matrix_type full
_refine_ls_number_parameters 616
_refine_ls_number_reflns 12432
_refine_ls_number_restraints 74
_refine_ls_restrained_S_all 1.072
_refine_ls_R_factor_all 0.0895
_refine_ls_R_factor_gt 0.0679
_refine_ls_shift/su_max 0.001
_refine_ls_shift/su_mean 0.000
_refine_ls_structure_factor_coef Fsqd
_refine_ls_weighting_details 'calc w=1/[\s^2^(Fo^2^)+(0.1039P)^2^+8.6426P] where P=(Fo^2^+2Fc^2^)/3'
_refine_ls_weighting_scheme calc
_refine_ls_wR_factor_gt 0.1853
_refine_ls_wR_factor_ref 0.2020
_reflns_number_gt 8854
_reflns_number_total 12432
_reflns_threshold_expression >2sigma(I)
_cod_data_source_file c7cc00258k2.cif
_cod_data_source_block 21212
_cod_depositor_comments
;
The following automatic conversions were performed:

'_symmetry_cell_setting' value 'Orthorhombic' changed to
'orthorhombic' according to
/home/data/users/saulius/crontab/automatic-downloads/rss-feeds/RSC/lib/dictionaries/cif_core.dic
dictionary named 'cif_core.dic' version 2.4.2 from 2011-04-26.

Automatic conversion script
Id: cif_fix_values 4973 2017-02-22 13:04:09Z antanas 

 Adding full bibliography for 7120003--7120005.cif.
;
_cod_original_cell_volume 5479.7(19)
_cod_database_code 7120005

loop_
_symmetry_equiv_pos_as_xyz
'x, y, z'
'-x, -y, z'
'-x+1/2, y+1/2, -z'
'x+1/2, -y+1/2, -z'

loop_
_atom_site_label
_atom_site_type_symbol
_atom_site_fract_x
_atom_site_fract_y
_atom_site_fract_z
_atom_site_U_iso_or_equiv
_atom_site_adp_type
_atom_site_occupancy
_atom_site_symmetry_multiplicity
_atom_site_calc_flag
_atom_site_refinement_flags
N1 N 0.3047(11) 0.1081(13) 0.8474(13) 0.170(8) Uani 1 1 d D
C1 C 0.5997(6) 0.1674(8) 1.1344(7) 0.071(3) Uani 1 1 d .
C2 C 0.5700(7) 0.1188(8) 1.0721(7) 0.082(4) Uani 1 1 d .
H2 H 0.5332 0.1396 1.0449 0.099 Uiso 1 1 calc R
C4 C 0.6482(8) 0.0112(11) 1.0956(9) 0.106(5) Uani 1 1 d U
H4 H 0.6659 -0.0392 1.0815 0.128 Uiso 1 1 calc R
C3 C 0.5932(8) 0.0434(8) 1.0511(10) 0.098(4) Uani 1 1 d .
H3 H 0.5738 0.0141 1.0093 0.117 Uiso 1 1 calc R
C5 C 0.6764(9) 0.0552(12) 1.1613(12) 0.119(6) Uani 1 1 d U
H5 H 0.7099 0.0325 1.1929 0.143 Uiso 1 1 calc R
C6 C 0.6533(6) 0.1297(8) 1.1756(6) 0.074(3) Uani 1 1 d .
H6 H 0.6739 0.1595 1.2161 0.089 Uiso 1 1 calc R
C7 C 0.5788(5) 0.2449(7) 1.1532(5) 0.053(2) Uani 1 1 d .
C8 C 0.4973(5) 0.3470(5) 1.1323(4) 0.0396(16) Uani 1 1 d .
H8 H 0.5341 0.3856 1.1251 0.048 Uiso 1 1 calc R
C9 C 0.4716(4) 0.3531(5) 1.2191(4) 0.0317(16) Uani 1 1 d .
C10 C 0.2713(5) 0.2810(6) 1.0777(5) 0.054(2) Uani 1 1 d .
C11 C 0.2113(5) 0.2964(8) 1.0470(8) 0.075(3) Uani 1 1 d .
H11 H 0.2063 0.3394 1.0112 0.090 Uiso 1 1 calc R
C12 C 0.1547(7) 0.2489(10) 1.0675(9) 0.093(4) Uani 1 1 d .
H12 H 0.1129 0.2619 1.0470 0.112 Uiso 1 1 calc R
C13 C 0.1622(7) 0.1860(10) 1.1161(12) 0.111(6) Uani 1 1 d .
H13 H 0.1255 0.1535 1.1277 0.133 Uiso 1 1 calc R
C14 C 0.2273(8) 0.1657(9) 1.1526(11) 0.103(5) Uani 1 1 d .
H14 H 0.2326 0.1220 1.1877 0.124 Uiso 1 1 calc R
C15 C 0.2807(6) 0.2164(8) 1.1309(7) 0.071(3) Uani 1 1 d .
H15 H 0.3228 0.2068 1.1523 0.085 Uiso 1 1 calc R
C16 C 0.3287(4) 0.3357(6) 1.0575(5) 0.049(2) Uani 1 1 d .
C17 C 0.4429(4) 0.3671(5) 1.0731(4) 0.0367(17) Uani 1 1 d .
H17 H 0.4291 0.4238 1.0808 0.044 Uiso 1 1 calc R
C18 C 0.4678(4) 0.3559(6) 0.9856(5) 0.0412(19) Uani 1 1 d .
C19 C 0.6977(5) 0.2286(6) 0.6150(5) 0.054(2) Uani 1 1 d .
C20 C 0.6899(6) 0.1489(7) 0.5918(7) 0.073(3) Uani 1 1 d .
H20 H 0.6512 0.1326 0.5654 0.087 Uiso 1 1 calc R
C21 C 0.7398(8) 0.0930(9) 0.6078(8) 0.090(4) Uani 1 1 d .
H21 H 0.7347 0.0393 0.5911 0.108 Uiso 1 1 calc R
C22 C 0.7939(8) 0.1147(11) 0.6459(10) 0.104(5) Uani 1 1 d .
H22 H 0.8250 0.0753 0.6602 0.125 Uiso 1 1 calc R
C23 C 0.8053(7) 0.1940(10) 0.6651(9) 0.087(4) Uani 1 1 d .
H23 H 0.8460 0.2102 0.6865 0.104 Uiso 1 1 calc R
C24 C 0.7554(5) 0.2498(8) 0.6522(8) 0.072(3) Uani 1 1 d .
H24 H 0.7612 0.3033 0.6693 0.087 Uiso 1 1 calc R
C25 C 0.6429(5) 0.2884(6) 0.5973(5) 0.049(2) Uani 1 1 d .
C26 C 0.6172(4) 0.4281(5) 0.5795(4) 0.0335(16) Uani 1 1 d .
H26 H 0.5724 0.4126 0.5973 0.040 Uiso 1 1 calc R
C27 C 0.6159(4) 0.4349(5) 0.4885(4) 0.0399(18) Uani 1 1 d .
C28 C 0.7966(5) 0.6098(6) 0.6100(5) 0.054(2) Uani 1 1 d D
C29 C 0.8364(6) 0.5428(8) 0.6045(9) 0.085(4) Uani 1 1 d .
H29 H 0.8179 0.4908 0.6040 0.102 Uiso 1 1 calc R
C30 C 0.9075(8) 0.5534(10) 0.5995(11) 0.112(5) Uani 1 1 d DU
H30 H 0.9357 0.5094 0.5902 0.134 Uiso 1 1 calc R
C31 C 0.9328(10) 0.6322(11) 0.6091(13) 0.128(6) Uani 1 1 d DU
H31 H 0.9787 0.6395 0.6128 0.154 Uiso 1 1 calc R
C32 C 0.8926(7) 0.6984(10) 0.6131(8) 0.092(4) Uani 1 1 d .
H32 H 0.9107 0.7504 0.6169 0.111 Uiso 1 1 calc R
C33 C 0.8245(6) 0.6875(7) 0.6115(6) 0.072(3) Uani 1 1 d D
H33 H 0.7967 0.7328 0.6114 0.086 Uiso 1 1 calc R
C34 C 0.7239(5) 0.6002(7) 0.6127(5) 0.051(2) Uani 1 1 d .
C35 C 0.6358(3) 0.5051(6) 0.6221(4) 0.0390(16) Uani 1 1 d .
H35 H 0.6074 0.5493 0.6022 0.047 Uiso 1 1 calc R
C36 C 0.6287(3) 0.5003(7) 0.7135(4) 0.0399(16) Uani 1 1 d .
C37 C 0.4777(8) 0.3249(10) 0.7297(7) 0.097(5) Uani 1 1 d .
H37A H 0.4332 0.3046 0.7226 0.146 Uiso 1 1 calc R
H37B H 0.5088 0.2805 0.7259 0.146 Uiso 1 1 calc R
H37C H 0.4874 0.3643 0.6887 0.146 Uiso 1 1 calc R
C38 C 0.4517(6) 0.3298(7) 0.4739(6) 0.068(3) Uani 1 1 d .
H38A H 0.4694 0.3608 0.5179 0.101 Uiso 1 1 calc R
H38B H 0.4676 0.2747 0.4772 0.101 Uiso 1 1 calc R
H38C H 0.4039 0.3301 0.4764 0.101 Uiso 1 1 calc R
C39 C 0.287(2) 0.114(3) 0.9345(16) 0.35(3) Uani 1 1 d DU
H39A H 0.2849 0.1691 0.9542 0.422 Uiso 1 1 calc R
H39B H 0.3155 0.0806 0.9686 0.422 Uiso 1 1 calc R
C40 C 0.2199(19) 0.076(2) 0.920(2) 0.257(16) Uani 1 1 d DU
H40A H 0.1864 0.1081 0.9466 0.385 Uiso 1 1 d R
H40B H 0.2182 0.0212 0.9387 0.385 Uiso 1 1 d R
H40C H 0.2121 0.0775 0.8629 0.385 Uiso 1 1 d R
C41 C 0.294(3) 0.044(2) 0.784(3) 0.38(3) Uani 1 1 d DU
H41A H 0.3161 0.0599 0.7346 0.460 Uiso 1 1 calc R
H41B H 0.2466 0.0382 0.7730 0.460 Uiso 1 1 calc R
C42 C 0.326(2) -0.044(3) 0.820(2) 0.29(2) Uani 1 1 d DU
H42A H 0.3489 -0.0353 0.8697 0.435 Uiso 1 1 d R
H42B H 0.3567 -0.0643 0.7804 0.435 Uiso 1 1 d R
H42C H 0.2908 -0.0829 0.8278 0.435 Uiso 1 1 d R
C43 C 0.288(2) 0.1760(16) 0.7921(17) 0.239(15) Uani 1 1 d DU
H43A H 0.2409 0.1736 0.7768 0.287 Uiso 1 1 calc R
H43B H 0.3147 0.1739 0.7440 0.287 Uiso 1 1 calc R
C44 C 0.3018(14) 0.251(2) 0.8391(18) 0.219(16) Uani 1 1 d D
H44A H 0.2787 0.2484 0.8896 0.328 Uiso 1 1 d R
H44B H 0.2867 0.2978 0.8095 0.328 Uiso 1 1 d R
H44C H 0.3489 0.2553 0.8485 0.328 Uiso 1 1 d R
Tb1 Tb 0.5000 0.5000 0.84903(2) 0.03349(14) Uani 1 2 d S
Tb2 Tb 0.5000 0.5000 0.35444(2) 0.03407(14) Uani 1 2 d S
O1 O 0.5207(3) 0.2665(4) 1.1149(3) 0.0445(14) Uani 1 1 d .
O2 O 0.6079(3) 0.2900(5) 1.1960(4) 0.0632(19) Uani 1 1 d .
O3 O 0.4647(3) 0.2894(4) 1.2592(4) 0.0540(16) Uani 1 1 d .
O4 O 0.4600(3) 0.4248(4) 1.2432(3) 0.0464(14) Uani 1 1 d .
O5 O 0.3227(3) 0.3948(5) 1.0144(4) 0.0608(18) Uani 1 1 d .
O6 O 0.3867(3) 0.3139(4) 1.0905(3) 0.0453(14) Uani 1 1 d .
O7 O 0.4502(3) 0.2953(4) 0.9454(4) 0.0543(16) Uani 1 1 d .
O8 O 0.5064(3) 0.4100(4) 0.9621(3) 0.0460(13) Uani 1 1 d .
O9 O 0.5872(4) 0.2688(4) 0.5806(5) 0.067(2) Uani 1 1 d .
O10 O 0.6634(3) 0.3653(4) 0.6069(3) 0.0449(13) Uani 1 1 d .
O11 O 0.6567(3) 0.3946(4) 0.4466(3) 0.0577(17) Uani 1 1 d .
O12 O 0.5733(3) 0.4849(4) 0.4631(3) 0.0465(15) Uani 1 1 d .
O13 O 0.6844(4) 0.6568(5) 0.6244(6) 0.079(2) Uani 1 1 d .
O14 O 0.7041(3) 0.5233(3) 0.6014(3) 0.0405(13) Uani 1 1 d .
O15 O 0.6769(3) 0.5151(5) 0.7569(3) 0.0579(19) Uani 1 1 d .
O16 O 0.5699(3) 0.4809(4) 0.7376(3) 0.0449(16) Uani 1 1 d .
O17 O 0.6125(3) 0.5156(4) 0.8930(3) 0.0477(15) Uani 1 1 d .
H103 H 0.6328 0.4935 0.8537 0.072 Uiso 1 1 d R
H104 H 0.6405 0.5331 0.9273 0.072 Uiso 1 1 d R
O18 O 0.4834(3) 0.3620(4) 0.8061(3) 0.0527(18) Uani 1 1 d .
H101 H 0.4917 0.3266 0.8422 0.079 Uiso 1 1 d R
O19 O 0.5985(3) 0.4267(4) 0.3068(3) 0.0518(16) Uani 1 1 d .
H105 H 0.6156 0.4134 0.3517 0.078 Uiso 1 1 d R
H106 H 0.5928 0.3839 0.2786 0.078 Uiso 1 1 d R
O20 O 0.4727(3) 0.3650(4) 0.4003(3) 0.0527(15) Uani 1 1 d .
H102 H 0.4656 0.3351 0.3593 0.079 Uiso 1 1 d R
O22 O 0.4083(13) 0.1434(16) 0.9965(17) 0.279(11) Uani 1 1 d U
O21 O 0.426(2) 0.115(3) 0.239(2) 0.41(2) Uani 1 1 d U

loop_
_atom_site_aniso_label
_atom_site_aniso_U_11
_atom_site_aniso_U_22
_atom_site_aniso_U_33
_atom_site_aniso_U_23
_atom_site_aniso_U_13
_atom_site_aniso_U_12
N1 0.21(2) 0.135(15) 0.166(17) 0.002(13) -0.017(15) 0.056(15)
C1 0.067(7) 0.082(9) 0.066(6) -0.002(6) -0.017(5) 0.004(6)
C2 0.100(9) 0.081(9) 0.067(7) -0.017(6) -0.008(6) 0.012(7)
C4 0.102(8) 0.106(8) 0.111(8) 0.001(8) 0.008(6) 0.028(7)
C3 0.109(11) 0.071(9) 0.114(11) -0.028(8) -0.011(9) 0.019(8)
C5 0.109(9) 0.124(9) 0.124(9) -0.001(8) -0.020(7) 0.031(8)
C6 0.074(7) 0.097(9) 0.051(6) -0.016(6) -0.017(5) 0.041(7)
C7 0.051(6) 0.064(7) 0.043(5) -0.007(4) 0.006(4) 0.012(5)
C8 0.037(4) 0.059(5) 0.023(3) -0.005(3) -0.001(4) -0.002(5)
C9 0.037(4) 0.048(5) 0.010(3) -0.002(3) 0.001(2) -0.005(3)
C10 0.050(6) 0.067(7) 0.046(5) 0.000(4) 0.002(4) -0.022(5)
C11 0.041(6) 0.089(9) 0.095(8) 0.029(7) -0.011(6) -0.008(5)
C12 0.066(8) 0.105(11) 0.109(10) 0.009(9) -0.020(7) -0.015(8)
C13 0.068(9) 0.085(10) 0.180(17) 0.006(12) 0.003(10) -0.038(8)
C14 0.090(11) 0.070(9) 0.150(14) 0.031(9) 0.020(10) -0.018(8)
C15 0.048(6) 0.082(8) 0.083(7) 0.028(6) 0.007(5) -0.015(6)
C16 0.043(5) 0.072(6) 0.032(4) 0.013(4) 0.002(3) -0.003(4)
C17 0.031(4) 0.050(5) 0.030(3) 0.008(3) 0.002(3) -0.005(3)
C18 0.032(4) 0.056(6) 0.036(4) 0.012(4) -0.001(3) 0.000(4)
C19 0.058(6) 0.068(7) 0.035(5) 0.006(4) 0.004(4) 0.023(5)
C20 0.079(8) 0.075(8) 0.064(7) 0.005(6) -0.013(5) 0.006(6)
C21 0.102(11) 0.090(10) 0.078(8) -0.009(7) 0.005(8) 0.026(8)
C22 0.086(11) 0.106(13) 0.119(12) 0.023(9) 0.015(9) 0.052(10)
C23 0.062(8) 0.094(11) 0.104(10) 0.002(8) -0.015(7) 0.019(7)
C24 0.047(6) 0.069(8) 0.101(9) 0.008(6) -0.014(6) 0.012(5)
C25 0.056(6) 0.060(6) 0.030(4) 0.001(4) 0.002(4) 0.008(4)
C26 0.028(4) 0.048(5) 0.025(3) -0.001(3) -0.004(3) 0.003(3)
C27 0.046(5) 0.051(5) 0.023(3) -0.006(3) -0.011(3) 0.001(4)
C28 0.058(6) 0.070(6) 0.035(4) 0.005(4) 0.010(4) -0.013(5)
C29 0.052(7) 0.069(8) 0.133(11) -0.007(8) 0.011(7) -0.021(6)
C30 0.092(8) 0.104(8) 0.141(9) 0.009(8) 0.005(7) -0.008(7)
C31 0.101(9) 0.132(10) 0.152(10) 0.006(8) 0.009(8) -0.032(8)
C32 0.094(10) 0.101(11) 0.082(8) -0.012(8) 0.020(7) -0.054(9)
C33 0.064(7) 0.094(9) 0.057(6) 0.008(6) 0.005(5) -0.031(6)
C34 0.048(5) 0.079(7) 0.027(4) -0.001(4) 0.004(3) -0.009(5)
C35 0.033(3) 0.054(5) 0.030(3) -0.006(4) 0.001(2) 0.005(4)
C36 0.039(4) 0.058(5) 0.022(3) -0.013(4) 0.003(2) 0.004(5)
C37 0.135(14) 0.114(11) 0.043(6) -0.026(6) 0.009(7) -0.013(9)
C38 0.088(8) 0.069(7) 0.046(6) 0.023(5) 0.001(5) -0.012(6)
C39 0.35(3) 0.35(3) 0.35(3) -0.003(10) -0.003(10) 0.005(10)
C40 0.266(18) 0.245(18) 0.260(18) 0.014(10) 0.006(10) 0.005(10)
C41 0.39(3) 0.38(3) 0.38(3) 0.008(10) -0.002(10) 0.004(10)
C42 0.29(2) 0.29(2) 0.29(2) -0.004(10) 0.002(10) 0.004(10)
C43 0.235(17) 0.242(17) 0.240(17) 0.001(10) -0.002(10) -0.006(10)
C44 0.14(2) 0.31(4) 0.20(3) -0.04(3) -0.02(2) -0.08(3)
Tb1 0.0301(2) 0.0467(3) 0.0237(2) 0.000 0.000 -0.0033(3)
Tb2 0.0358(3) 0.0432(3) 0.0233(2) 0.000 0.000 0.0036(3)
O1 0.036(3) 0.060(4) 0.037(3) -0.007(2) -0.007(2) 0.006(2)
O2 0.049(4) 0.086(5) 0.055(4) -0.017(4) -0.023(3) 0.008(4)
O3 0.067(4) 0.055(4) 0.039(3) -0.006(3) 0.018(3) -0.006(3)
O4 0.052(4) 0.055(4) 0.033(3) 0.000(2) -0.009(2) -0.004(3)
O5 0.045(4) 0.079(5) 0.058(4) 0.024(4) -0.004(3) -0.004(3)
O6 0.040(3) 0.053(4) 0.043(3) 0.009(3) 0.000(2) -0.011(3)
O7 0.073(4) 0.056(4) 0.033(3) 0.001(3) 0.005(3) -0.013(3)
O8 0.042(3) 0.057(3) 0.039(3) 0.013(2) -0.007(3) -0.011(3)
O9 0.047(4) 0.057(4) 0.097(6) 0.004(4) -0.021(4) -0.002(3)
O10 0.050(3) 0.055(4) 0.030(3) 0.002(3) -0.009(3) 0.006(3)
O11 0.060(4) 0.080(5) 0.033(3) -0.009(3) -0.004(3) 0.027(3)
O12 0.047(3) 0.058(4) 0.035(3) -0.006(3) -0.011(2) 0.014(3)
O13 0.072(6) 0.065(5) 0.098(6) -0.010(4) 0.001(5) 0.003(4)
O14 0.038(3) 0.049(3) 0.034(2) 0.000(2) 0.012(2) -0.007(2)
O15 0.034(3) 0.108(6) 0.032(3) 0.004(3) -0.002(2) -0.015(3)
O16 0.033(3) 0.075(5) 0.026(2) -0.011(2) -0.0002(19) -0.005(3)
O17 0.032(3) 0.076(5) 0.035(2) -0.013(3) -0.002(2) -0.002(3)
O18 0.084(6) 0.047(3) 0.027(2) -0.003(2) 0.010(3) -0.007(3)
O19 0.048(4) 0.076(5) 0.032(3) -0.007(3) -0.004(2) 0.011(3)
O20 0.071(4) 0.061(4) 0.026(2) -0.001(3) 0.005(3) -0.006(3)
O22 0.271(14) 0.264(14) 0.301(14) 0.021(9) -0.001(9) -0.004(9)
O21 0.40(2) 0.41(2) 0.42(2) -0.004(10) -0.005(10) 0.002(10)

loop_
_atom_type_symbol
_atom_type_description
_atom_type_scat_dispersion_real
_atom_type_scat_dispersion_imag
_atom_type_scat_source
C C 0.0033 0.0016 'International Tables Vol C Tables 4.2.6.8 and 6.1.1.4'
H H 0.0000 0.0000 'International Tables Vol C Tables 4.2.6.8 and 6.1.1.4'
N N 0.0061 0.0033 'International Tables Vol C Tables 4.2.6.8 and 6.1.1.4'
O O 0.0106 0.0060 'International Tables Vol C Tables 4.2.6.8 and 6.1.1.4'
Tb Tb -0.1723 4.1537 'International Tables Vol C Tables 4.2.6.8 and 6.1.1.4'

loop_
_geom_angle_atom_site_label_1
_geom_angle_atom_site_label_2
_geom_angle_atom_site_label_3
_geom_angle
_geom_angle_site_symmetry_1
_geom_angle_site_symmetry_3
C43 N1 C39 120(3) . .
C43 N1 C41 93(2) . .
C39 N1 C41 134(3) . .
C7 C1 C6 121.6(10) . .
C7 C1 C2 123.5(11) . .
C6 C1 C2 114.9(12) . .
C3 C2 C1 123.1(13) . .
C3 C2 H2 118.4 . .
C1 C2 H2 118.4 . .
C5 C4 C3 121.1(15) . .
C5 C4 H4 119.5 . .
C3 C4 H4 119.5 . .
C2 C3 C4 117.6(14) . .
C2 C3 H3 121.2 . .
C4 C3 H3 121.2 . .
C6 C5 C4 117.6(15) . .
C6 C5 H5 121.2 . .
C4 C5 H5 121.2 . .
C5 C6 C1 125.4(13) . .
C5 C6 H6 117.3 . .
C1 C6 H6 117.3 . .
O2 C7 O1 122.4(9) . .
O2 C7 C1 124.5(10) . .
O1 C7 C1 113.0(9) . .
O1 C8 C17 107.9(6) . .
O1 C8 C9 111.1(6) . .
C17 C8 C9 111.0(7) . .
O1 C8 H8 108.9 . .
C17 C8 H8 108.9 . .
C9 C8 H8 108.9 . .
O3 C9 O4 126.1(6) . .
O3 C9 C8 119.0(7) . .
O4 C9 C8 114.9(7) . .
C11 C10 C15 120.5(9) . .
C11 C10 C16 119.7(9) . .
C15 C10 C16 119.7(9) . .
C10 C11 C12 121.9(11) . .
C10 C11 H11 119.1 . .
C12 C11 H11 119.1 . .
C13 C12 C11 119.0(13) . .
C13 C12 H12 120.5 . .
C11 C12 H12 120.5 . .
C12 C13 C14 122.0(12) . .
C12 C13 H13 119.0 . .
C14 C13 H13 119.0 . .
C15 C14 C13 115.7(13) . .
C15 C14 H14 122.1 . .
C13 C14 H14 122.1 . .
C10 C15 C14 120.8(11) . .
C10 C15 H15 119.6 . .
C14 C15 H15 119.6 . .
O5 C16 O6 122.9(8) . .
O5 C16 C10 122.4(8) . .
O6 C16 C10 114.6(8) . .
O6 C17 C8 107.4(6) . .
O6 C17 C18 111.4(7) . .
C8 C17 C18 110.8(6) . .
O6 C17 H17 109.0 . .
C8 C17 H17 109.0 . .
C18 C17 H17 109.0 . .
O8 C18 O7 125.2(8) . .
O8 C18 C17 114.4(8) . .
O7 C18 C17 120.4(7) . .
C24 C19 C20 118.0(10) . .
C24 C19 C25 123.1(10) . .
C20 C19 C25 118.9(10) . .
C19 C20 C21 119.6(12) . .
C19 C20 H20 120.2 . .
C21 C20 H20 120.2 . .
C22 C21 C20 120.9(15) . .
C22 C21 H21 119.5 . .
C20 C21 H21 119.5 . .
C21 C22 C23 120.9(14) . .
C21 C22 H22 119.5 . .
C23 C22 H22 119.5 . .
C22 C23 C24 118.6(14) . .
C22 C23 H23 120.7 . .
C24 C23 H23 120.7 . .
C19 C24 C23 121.5(13) . .
C19 C24 H24 119.3 . .
C23 C24 H24 119.3 . .
O9 C25 O10 124.7(9) . .
O9 C25 C19 123.7(10) . .
O10 C25 C19 111.6(8) . .
O10 C26 C35 106.8(6) . .
O10 C26 C27 112.0(6) . .
C35 C26 C27 114.5(7) . .
O10 C26 H26 107.8 . .
C35 C26 H26 107.8 . .
C27 C26 H26 107.8 . .
O12 C27 O11 126.6(7) . .
O12 C27 C26 113.3(7) . .
O11 C27 C26 120.1(7) . .
C29 C28 C33 120.3(10) . .
C29 C28 C34 119.9(9) . .
C33 C28 C34 119.8(10) . .
C28 C29 C30 119.2(12) . .
C28 C29 H29 120.4 . .
C30 C29 H29 120.4 . .
C31 C30 C29 117.7(16) . .
C31 C30 H30 121.2 . .
C29 C30 H30 121.2 . .
C32 C31 C30 122.1(17) . .
C32 C31 H31 118.9 . .
C30 C31 H31 118.9 . .
C31 C32 C33 119.0(13) . .
C31 C32 H32 120.5 . .
C33 C32 H32 120.5 . .
C32 C33 C28 121.2(13) . .
C32 C33 H33 119.4 . .
C28 C33 H33 119.4 . .
O13 C34 O14 122.7(8) . .
O13 C34 C28 124.2(10) . .
O14 C34 C28 113.2(9) . .
O14 C35 C26 107.4(6) . .
O14 C35 C36 109.6(6) . .
C26 C35 C36 113.9(8) . .
O14 C35 H35 108.6 . .
C26 C35 H35 108.6 . .
C36 C35 H35 108.6 . .
O15 C36 O16 125.9(6) . .
O15 C36 C35 120.0(6) . .
O16 C36 C35 114.1(6) . .
O18 C37 H37A 109.5 . .
O18 C37 H37B 109.5 . .
H37A C37 H37B 109.5 . .
O18 C37 H37C 109.5 . .
H37A C37 H37C 109.5 . .
H37B C37 H37C 109.5 . .
O20 C38 H38A 109.5 . .
O20 C38 H38B 109.5 . .
H38A C38 H38B 109.5 . .
O20 C38 H38C 109.5 . .
H38A C38 H38C 109.5 . .
H38B C38 H38C 109.5 . .
N1 C39 C40 92(2) . .
N1 C39 H39A 113.3 . .
C40 C39 H39A 113.3 . .
N1 C39 H39B 113.3 . .
C40 C39 H39B 113.3 . .
H39A C39 H39B 110.7 . .
C39 C40 H40A 109.6 . .
C39 C40 H40B 111.4 . .
H40A C40 H40B 109.5 . .
C39 C40 H40C 107.5 . .
H40A C40 H40C 109.5 . .
H40B C40 H40C 109.5 . .
N1 C41 C42 107(3) . .
N1 C41 H41A 110.3 . .
C42 C41 H41A 110.3 . .
N1 C41 H41B 110.3 . .
C42 C41 H41B 110.3 . .
H41A C41 H41B 108.6 . .
C41 C42 H42A 111.1 . .
C41 C42 H42B 107.4 . .
H42A C42 H42B 109.5 . .
C41 C42 H42C 109.9 . .
H42A C42 H42C 109.5 . .
H42B C42 H42C 109.5 . .
N1 C43 C44 105(2) . .
N1 C43 H43A 110.9 . .
C44 C43 H43A 110.9 . .
N1 C43 H43B 110.9 . .
C44 C43 H43B 110.9 . .
H43A C43 H43B 108.9 . .
C43 C44 H44A 109.4 . .
C43 C44 H44B 109.4 . .
H44A C44 H44B 109.5 . .
C43 C44 H44C 109.6 . .
H44A C44 H44C 109.5 . .
H44B C44 H44C 109.5 . .
O16 Tb1 O16 75.5(2) 2_665 .
O16 Tb1 O17 142.48(18) 2_665 .
O16 Tb1 O17 72.05(17) . .
O16 Tb1 O17 72.05(17) 2_665 2_665
O16 Tb1 O17 142.48(18) . 2_665
O17 Tb1 O17 144.3(3) . 2_665
O16 Tb1 O8 120.5(2) 2_665 2_665
O16 Tb1 O8 137.3(2) . 2_665
O17 Tb1 O8 75.1(2) . 2_665
O17 Tb1 O8 77.0(2) 2_665 2_665
O16 Tb1 O8 137.3(2) 2_665 .
O16 Tb1 O8 120.5(2) . .
O17 Tb1 O8 77.0(2) . .
O17 Tb1 O8 75.1(2) 2_665 .
O8 Tb1 O8 76.5(3) 2_665 .
O16 Tb1 O18 78.9(2) 2_665 .
O16 Tb1 O18 73.8(2) . .
O17 Tb1 O18 108.9(2) . .
O17 Tb1 O18 81.9(2) 2_665 .
O8 Tb1 O18 143.98(18) 2_665 .
O8 Tb1 O18 70.08(19) . .
O16 Tb1 O18 73.8(2) 2_665 2_665
O16 Tb1 O18 78.9(2) . 2_665
O17 Tb1 O18 81.9(2) . 2_665
O17 Tb1 O18 108.9(2) 2_665 2_665
O8 Tb1 O18 70.08(19) 2_665 2_665
O8 Tb1 O18 143.98(18) . 2_665
O18 Tb1 O18 145.3(2) . 2_665
O12 Tb2 O12 78.9(3) . 2_665
O12 Tb2 O4 139.7(2) . 1_554
O12 Tb2 O4 116.5(2) 2_665 1_554
O12 Tb2 O4 116.5(2) . 2_664
O12 Tb2 O4 139.7(2) 2_665 2_664
O4 Tb2 O4 77.0(3) 1_554 2_664
O12 Tb2 O20 73.1(2) . 2_665
O12 Tb2 O20 78.5(2) 2_665 2_665
O4 Tb2 O20 143.7(2) 1_554 2_665
O4 Tb2 O20 72.0(2) 2_664 2_665
O12 Tb2 O20 78.5(2) . .
O12 Tb2 O20 73.1(2) 2_665 .
O4 Tb2 O20 72.0(2) 1_554 .
O4 Tb2 O20 143.7(2) 2_664 .
O20 Tb2 O20 143.0(3) 2_665 .
O12 Tb2 O19 72.05(19) . .
O12 Tb2 O19 143.96(19) 2_665 .
O4 Tb2 O19 76.3(2) 1_554 .
O4 Tb2 O19 74.2(2) 2_664 .
O20 Tb2 O19 111.9(2) 2_665 .
O20 Tb2 O19 80.4(2) . .
O12 Tb2 O19 143.96(19) . 2_665
O12 Tb2 O19 72.05(19) 2_665 2_665
O4 Tb2 O19 74.2(2) 1_554 2_665
O4 Tb2 O19 76.3(2) 2_664 2_665
O20 Tb2 O19 80.4(2) 2_665 2_665
O20 Tb2 O19 111.9(2) . 2_665
O19 Tb2 O19 142.2(3) . 2_665
C7 O1 C8 115.0(7) . .
C9 O4 Tb2 132.1(5) . 1_556
C16 O6 C17 115.6(6) . .
C18 O8 Tb1 131.0(5) . .
C25 O10 C26 115.7(7) . .
C27 O12 Tb2 138.9(5) . .
C34 O14 C35 116.4(7) . .
C36 O16 Tb1 139.6(5) . .
Tb1 O17 H103 99.9 . .
Tb1 O17 H104 149.9 . .
H103 O17 H104 110.1 . .
C37 O18 Tb1 133.3(7) . .
C37 O18 H101 110.8 . .
Tb1 O18 H101 114.0 . .
Tb2 O19 H105 99.6 . .
Tb2 O19 H106 118.4 . .
H105 O19 H106 109.1 . .
C38 O20 Tb2 135.7(6) . .
C38 O20 H102 114.1 . .
Tb2 O20 H102 108.3 . .

loop_
_geom_bond_atom_site_label_1
_geom_bond_atom_site_label_2
_geom_bond_distance
_geom_bond_site_symmetry_2
N1 C43 1.486(10) .
N1 C39 1.494(10) .
N1 C41 1.502(10) .
C1 C7 1.375(16) .
C1 C6 1.417(15) .
C1 C2 1.437(16) .
C2 C3 1.366(17) .
C2 H2 0.9300 .
C4 C5 1.43(2) .
C4 C3 1.43(2) .
C4 H4 0.9300 .
C3 H3 0.9300 .
C5 C6 1.33(2) .
C5 H5 0.9300 .
C6 H6 0.9300 .
C7 O2 1.182(12) .
C7 O1 1.375(11) .
C8 O1 1.432(10) .
C8 C17 1.506(11) .
C8 C9 1.537(9) .
C8 H8 0.9800 .
C9 O3 1.249(10) .
C9 O4 1.265(10) .
C10 C11 1.332(14) .
C10 C15 1.396(14) .
C10 C16 1.496(12) .
C11 C12 1.418(17) .
C11 H11 0.9300 .
C12 C13 1.32(2) .
C12 H12 0.9300 .
C13 C14 1.48(2) .
C13 H13 0.9300 .
C14 C15 1.403(16) .
C14 H14 0.9300 .
C15 H15 0.9300 .
C16 O5 1.214(11) .
C16 O6 1.336(10) .
C17 O6 1.455(9) .
C17 C18 1.551(11) .
C17 H17 0.9800 .
C18 O8 1.241(10) .
C18 O7 1.250(11) .
C19 C24 1.358(15) .
C19 C20 1.372(15) .
C19 C25 1.503(12) .
C20 C21 1.384(17) .
C20 H20 0.9300 .
C21 C22 1.31(2) .
C21 H21 0.9300 .
C22 C23 1.36(2) .
C22 H22 0.9300 .
C23 C24 1.373(17) .
C23 H23 0.9300 .
C24 H24 0.9300 .
C25 O9 1.195(11) .
C25 O10 1.338(11) .
C26 O10 1.459(9) .
C26 C35 1.497(12) .
C26 C27 1.519(10) .
C26 H26 0.9800 .
C27 O12 1.258(9) .
C27 O11 1.263(10) .
C28 C29 1.363(15) .
C28 C33 1.393(8) .
C28 C34 1.467(13) .
C29 C30 1.439(19) .
C29 H29 0.9300 .
C30 C31 1.399(9) .
C30 H30 0.9300 .
C31 C32 1.35(2) .
C31 H31 0.9300 .
C32 C33 1.378(18) .
C32 H32 0.9300 .
C33 H33 0.9300 .
C34 O13 1.237(12) .
C34 O14 1.336(11) .
C35 O14 1.443(9) .
C35 C36 1.531(8) .
C35 H35 0.9800 .
C36 O15 1.232(9) .
C36 O16 1.286(9) .
C37 O18 1.415(12) .
C37 H37A 0.9600 .
C37 H37B 0.9600 .
C37 H37C 0.9600 .
C38 O20 1.418(11) .
C38 H38A 0.9600 .
C38 H38B 0.9600 .
C38 H38C 0.9600 .
C39 C40 1.498(10) .
C39 H39A 0.9700 .
C39 H39B 0.9700 .
C40 H40A 0.9600 .
C40 H40B 0.9600 .
C40 H40C 0.9600 .
C41 C42 1.70(4) .
C41 H41A 0.9700 .
C41 H41B 0.9700 .
C42 H42A 0.9600 .
C42 H42B 0.9600 .
C42 H42C 0.9600 .
C43 C44 1.487(10) .
C43 H43A 0.9700 .
C43 H43B 0.9700 .
C44 H44A 0.9600 .
C44 H44B 0.9600 .
C44 H44C 0.9600 .
Tb1 O16 2.346(5) 2_665
Tb1 O16 2.346(5) .
Tb1 O17 2.386(5) .
Tb1 O17 2.386(5) 2_665
Tb1 O8 2.395(5) 2_665
Tb1 O8 2.395(5) .
Tb1 O18 2.398(6) .
Tb1 O18 2.398(6) 2_665
Tb2 O12 2.344(5) .
Tb2 O12 2.344(5) 2_665
Tb2 O4 2.366(6) 1_554
Tb2 O4 2.366(6) 2_664
Tb2 O20 2.407(6) 2_665
Tb2 O20 2.407(6) .
Tb2 O19 2.445(6) .
Tb2 O19 2.445(6) 2_665
O4 Tb2 2.366(6) 1_556
O17 H103 0.8511 .
O17 H104 0.8507 .
O18 H101 0.8523 .
O19 H105 0.8509 .
O19 H106 0.8531 .
O20 H102 0.8521 .
